data_4022688
loop_
_publ_author_name
'Sengodagounder Muthusamy'
'Janagiraman Krishnamurthi'
'Srinivasarao Arulananda Babu'
'Eringathodi Suresh'

_publ_section_title
;
 Anomalous Reaction of Rh~2~(OAc)~4~-Generated Transient Carbonyl
 Ylides: Chemoselective Synthesis of Epoxy-Bridged Tetrahydropyranone,
 Oxepanone, Oxocinone, and Oxoninone Ring Systems
;
_journal_name_full 'Journal of Organic Chemistry'
_journal_page_first 1252
_journal_page_last 1262
_journal_paper_doi 10.1021/jo0621726
_journal_volume 72
_journal_year 2007
_chemical_formula_sum 'C25 H24 O3'
_chemical_formula_weight 372.44
_chemical_name_systematic
; 
 ? 
;
_space_group_IT_number 43
_symmetry_cell_setting orthorhombic
_symmetry_space_group_name_Hall 'F 2 -2d'
_symmetry_space_group_name_H-M 'F d d 2'
_atom_sites_solution_hydrogens geom
_atom_sites_solution_primary direct
_atom_sites_solution_secondary difmap
_audit_creation_method SHELXL-97
_cell_angle_alpha 90.00
_cell_angle_beta 90.00
_cell_angle_gamma 90.00
_cell_formula_units_Z 16
_cell_length_a 40.222(16)
_cell_length_b 18.798(7)
_cell_length_c 10.308(5)
_cell_measurement_reflns_used 25
_cell_measurement_temperature 293(2)
_cell_measurement_theta_max 11
_cell_measurement_theta_min 7
_cell_volume 7794(6)
_computing_cell_refinement CAD4-PC
_computing_data_collection CAD4-PC
_computing_data_reduction NRCVAX
_computing_molecular_graphics ORTEP
_computing_structure_refinement 'SHELXL-97 (Sheldrick, 1997)'
_computing_structure_solution 'SHELXS-97 (Sheldrick, 1990)'
_diffrn_ambient_temperature 293(2)
_diffrn_measured_fraction_theta_full 0.256
_diffrn_measured_fraction_theta_max 0.256
_diffrn_measurement_device_type 'Enraf-Nonius CAD-4 Diffractometer'
_diffrn_measurement_method 'Omega-Two Theta Scan'
_diffrn_radiation_monochromator graphite
_diffrn_radiation_source 'fine-focus sealed tube'
_diffrn_radiation_type MoK\a
_diffrn_radiation_wavelength 0.70930
_diffrn_reflns_av_R_equivalents 0.0883
_diffrn_reflns_av_sigmaI/netI 0.1103
_diffrn_reflns_limit_h_max 9
_diffrn_reflns_limit_h_min -47
_diffrn_reflns_limit_k_max 22
_diffrn_reflns_limit_k_min 0
_diffrn_reflns_limit_l_max 11
_diffrn_reflns_limit_l_min -12
_diffrn_reflns_number 3395
_diffrn_reflns_theta_full 24.93
_diffrn_reflns_theta_max 24.93
_diffrn_reflns_theta_min 2.02
_diffrn_standards_decay_% NIL
_diffrn_standards_interval_time 1H
_diffrn_standards_number 2
_exptl_absorpt_coefficient_mu 0.082
_exptl_crystal_colour Colourless
_exptl_crystal_density_diffrn 1.270
_exptl_crystal_density_method 'not measured'
_exptl_crystal_description PLATES
_exptl_crystal_F_000 3168
_exptl_crystal_size_max 0.23
_exptl_crystal_size_mid 0.18
_exptl_crystal_size_min 0.12
_refine_diff_density_max 0.292
_refine_diff_density_min -0.391
_refine_diff_density_rms 0.081
_refine_ls_abs_structure_details 'Flack H D (1983), Acta Cryst. A39, 876-881'
_refine_ls_abs_structure_Flack -4(5)
_refine_ls_extinction_method none
_refine_ls_goodness_of_fit_ref 0.960
_refine_ls_hydrogen_treatment constr
_refine_ls_matrix_type full
_refine_ls_number_parameters 254
_refine_ls_number_reflns 1818
_refine_ls_number_restraints 1
_refine_ls_restrained_S_all 0.960
_refine_ls_R_factor_all 0.1210
_refine_ls_R_factor_gt 0.0697
_refine_ls_shift/su_max 0.016
_refine_ls_shift/su_mean 0.002
_refine_ls_structure_factor_coef Fsqd
_refine_ls_weighting_details 'w=1/[\s^2^(Fo^2^)+(0.1794P)^2^+0.0000P] where P=(Fo^2^+2Fc^2^)/3'
_refine_ls_weighting_scheme calc
_refine_ls_wR_factor_gt 0.2041
_refine_ls_wR_factor_ref 0.2612
_reflns_number_gt 991
_reflns_number_total 1818
_reflns_threshold_expression >2sigma(I)
_cod_data_source_file jo0621726si20061204_112319.cif
_cod_data_source_block 014mutu
_cod_depositor_comments
;
The following automatic conversions were performed:

'_refine_ls_weighting_scheme' value 'calc
w=1/[\s^2^(Fo^2^)+(0.1794P)^2^+0.0000P] where P=(Fo^2^+2Fc^2^)/3' was
changed to 'calc'. New tag '_refine_ls_weighting_details' was
created. The value of the new tag was set to
'w=1/[\s^2^(Fo^2^)+(0.1794P)^2^+0.0000P] where P=(Fo^2^+2Fc^2^)/3'.

Automatic conversion script
Id: cif_fix_values 3143 2015-03-26 13:38:13Z robertas 
;
_cod_database_code 4022688

loop_
_symmetry_equiv_pos_as_xyz
'x, y, z'
'-x, -y, z'
'-x+1/4, y+1/4, z+1/4'
'x+3/4, -y+3/4, z+1/4'
'x, y+1/2, z+1/2'
'-x, -y+1/2, z+1/2'
'-x+1/4, y+3/4, z+3/4'
'x+3/4, -y+5/4, z+3/4'
'x+1/2, y, z+1/2'
'-x+1/2, -y, z+1/2'
'-x+3/4, y+1/4, z+3/4'
'x+5/4, -y+3/4, z+3/4'
'x+1/2, y+1/2, z'
'-x+1/2, -y+1/2, z'
'-x+3/4, y+3/4, z+1/4'
'x+5/4, -y+5/4, z+1/4'

loop_
_atom_site_label
_atom_site_type_symbol
_atom_site_fract_x
_atom_site_fract_y
_atom_site_fract_z
_atom_site_U_iso_or_equiv
_atom_site_adp_type
_atom_site_occupancy
_atom_site_calc_flag
_atom_site_refinement_flags
C1 C 0.1518(2) 0.1680(5) 0.9086(9) 0.037(2) Uani 1 d .
C2 C 0.1464(3) 0.1841(6) 1.0454(11) 0.056(3) Uani 1 d .
H2A H 0.1233 0.1760 1.0685 0.068 Uiso 1 calc R
H2B H 0.1518 0.2333 1.0633 0.068 Uiso 1 calc R
C3 C 0.1701(3) 0.1321(7) 1.1264(9) 0.067(3) Uani 1 d .
H3A H 0.1575 0.0986 1.1784 0.080 Uiso 1 calc R
H3B H 0.1853 0.1583 1.1816 0.080 Uiso 1 calc R
C4 C 0.1896(3) 0.0926(6) 1.0061(9) 0.050(3) Uani 1 d .
H4A H 0.2126 0.0840 1.0293 0.060 Uiso 1 calc R
H4B H 0.1792 0.0472 0.9872 0.060 Uiso 1 calc R
C5 C 0.1878(2) 0.1402(5) 0.8893(9) 0.038(2) Uani 1 d .
C6 C 0.1829(2) 0.1002(5) 0.7690(8) 0.036(2) Uani 1 d .
C7 C 0.1459(2) 0.1069(5) 0.7402(8) 0.038(2) Uani 1 d .
H7 H 0.1370 0.0693 0.6843 0.046 Uiso 1 calc R
C8 C 0.1386(2) 0.1850(4) 0.6914(8) 0.034(2) Uani 1 d .
O9 O 0.14409(14) 0.2225(3) 0.8131(5) 0.0357(14) Uani 1 d .
O10 O 0.13290(14) 0.1081(3) 0.8620(6) 0.0414(15) Uani 1 d .
C11 C 0.1607(2) 0.2112(4) 0.5831(9) 0.034(2) Uani 1 d .
C12 C 0.1553(2) 0.1679(5) 0.4661(9) 0.043(2) Uani 1 d .
H12A H 0.1591 0.1182 0.4867 0.051 Uiso 1 calc R
H12B H 0.1713 0.1817 0.4001 0.051 Uiso 1 calc R
C13 C 0.1193(3) 0.1774(6) 0.4117(10) 0.055(3) Uani 1 d .
H13A H 0.1187 0.2184 0.3548 0.066 Uiso 1 calc R
H13B H 0.1133 0.1358 0.3612 0.066 Uiso 1 calc R
C14 C 0.0944(2) 0.1873(5) 0.5211(9) 0.042(2) Uani 1 d .
C15 C 0.0606(2) 0.1938(5) 0.4783(11) 0.051(3) Uani 1 d .
H15 H 0.0549 0.1923 0.3910 0.061 Uiso 1 calc R
C16 C 0.0365(3) 0.2028(5) 0.5773(13) 0.059(3) Uani 1 d .
H16 H 0.0141 0.2034 0.5550 0.071 Uiso 1 calc R
C17 C 0.0449(3) 0.2104(6) 0.6991(13) 0.061(3) Uani 1 d .
H17 H 0.0283 0.2200 0.7594 0.073 Uiso 1 calc R
C18 C 0.0777(2) 0.2046(5) 0.7427(10) 0.043(2) Uani 1 d .
H18 H 0.0831 0.2086 0.8302 0.052 Uiso 1 calc R
C19 C 0.1028(2) 0.1923(5) 0.6462(9) 0.035(2) Uani 1 d .
C20 C 0.1798(2) 0.2687(5) 0.5924(9) 0.039(2) Uani 1 d .
H20 H 0.1811 0.2894 0.6742 0.047 Uiso 1 calc R
C21 C 0.1992(2) 0.3040(5) 0.4881(9) 0.041(2) Uani 1 d .
C22 C 0.1870(3) 0.3115(7) 0.3653(12) 0.063(3) Uani 1 d .
H22 H 0.1659 0.2944 0.3453 0.076 Uiso 1 calc R
C23 C 0.2062(4) 0.3452(8) 0.2688(14) 0.091(4) Uani 1 d .
H23 H 0.1982 0.3499 0.1846 0.109 Uiso 1 calc R
C24 C 0.2370(4) 0.3709(7) 0.3021(16) 0.088(4) Uani 1 d .
H24 H 0.2498 0.3930 0.2388 0.106 Uiso 1 calc R
C25 C 0.2491(3) 0.3654(6) 0.4215(12) 0.064(3) Uani 1 d .
H25 H 0.2700 0.3839 0.4405 0.076 Uiso 1 calc R
C26 C 0.2305(2) 0.3314(5) 0.5197(11) 0.053(3) Uani 1 d .
H26 H 0.2389 0.3274 0.6035 0.064 Uiso 1 calc R
O27 O 0.20422(17) 0.0727(4) 0.7000(8) 0.062(2) Uani 1 d .
C28 C 0.2151(3) 0.1965(6) 0.8900(15) 0.074(4) Uani 1 d .
H28A H 0.2351 0.1768 0.8538 0.111 Uiso 1 calc R
H28B H 0.2192 0.2115 0.9775 0.111 Uiso 1 calc R
H28C H 0.2082 0.2366 0.8390 0.111 Uiso 1 calc R

loop_
_atom_site_aniso_label
_atom_site_aniso_U_11
_atom_site_aniso_U_22
_atom_site_aniso_U_33
_atom_site_aniso_U_23
_atom_site_aniso_U_13
_atom_site_aniso_U_12
C1 0.036(5) 0.037(5) 0.038(5) 0.015(4) 0.004(4) -0.005(4)
C2 0.042(6) 0.059(7) 0.068(8) 0.013(6) -0.004(5) -0.003(5)
C3 0.089(8) 0.099(9) 0.013(4) 0.006(5) -0.003(5) 0.018(7)
C4 0.054(6) 0.070(7) 0.026(5) -0.006(5) -0.005(5) 0.002(5)
C5 0.037(5) 0.029(4) 0.047(5) -0.005(4) 0.000(4) -0.005(4)
C6 0.043(5) 0.044(5) 0.022(4) -0.013(4) -0.002(4) 0.001(4)
C7 0.045(5) 0.036(5) 0.033(5) -0.004(4) 0.003(4) -0.005(4)
C8 0.040(5) 0.031(4) 0.030(5) -0.005(4) -0.003(4) -0.006(4)
O9 0.043(3) 0.036(3) 0.028(3) 0.002(3) 0.000(3) -0.001(3)
O10 0.041(3) 0.042(3) 0.041(4) 0.006(3) 0.007(3) -0.002(3)
C11 0.030(4) 0.037(5) 0.034(5) -0.006(4) 0.001(4) -0.006(4)
C12 0.048(6) 0.043(5) 0.038(5) 0.004(4) 0.001(4) -0.007(4)
C13 0.069(7) 0.069(7) 0.027(5) -0.009(5) -0.001(5) -0.017(6)
C14 0.043(5) 0.032(5) 0.050(6) -0.001(4) 0.001(5) -0.004(4)
C15 0.051(6) 0.045(6) 0.057(7) 0.009(5) -0.008(5) -0.011(5)
C16 0.050(6) 0.040(5) 0.089(10) -0.006(6) -0.020(7) -0.001(5)
C17 0.040(6) 0.071(8) 0.073(9) -0.026(6) 0.005(6) -0.007(5)
C18 0.035(5) 0.044(5) 0.051(6) -0.018(5) 0.004(5) -0.002(4)
C19 0.041(5) 0.033(4) 0.032(5) 0.004(4) -0.008(4) -0.001(4)
C20 0.037(5) 0.046(5) 0.034(5) -0.005(4) 0.010(4) 0.001(4)
C21 0.039(5) 0.046(5) 0.038(5) 0.001(4) -0.002(4) -0.007(4)
C22 0.049(6) 0.076(8) 0.065(8) 0.026(6) 0.009(6) -0.008(5)
C23 0.094(10) 0.112(11) 0.067(9) 0.022(8) -0.010(8) -0.020(9)
C24 0.082(9) 0.085(9) 0.097(12) 0.012(8) 0.041(9) -0.028(7)
C25 0.052(6) 0.084(8) 0.054(7) 0.009(6) 0.007(6) -0.020(6)
C26 0.050(6) 0.050(6) 0.059(7) -0.007(5) 0.012(5) -0.007(5)
O27 0.048(4) 0.074(5) 0.064(5) -0.020(4) 0.000(4) 0.009(4)
C28 0.038(6) 0.072(7) 0.113(11) -0.013(8) -0.010(7) -0.023(5)

loop_
_atom_type_symbol
_atom_type_description
_atom_type_scat_dispersion_real
_atom_type_scat_dispersion_imag
_atom_type_scat_source
C C 0.0033 0.0016 'International Tables Vol C Tables 4.2.6.8 and 6.1.1.4'
H H 0.0000 0.0000 'International Tables Vol C Tables 4.2.6.8 and 6.1.1.4'
O O 0.0106 0.0060 'International Tables Vol C Tables 4.2.6.8 and 6.1.1.4'

loop_
_geom_angle_atom_site_label_1
_geom_angle_atom_site_label_2
_geom_angle_atom_site_label_3
_geom_angle
O10 C1 O9 102.2(6)
O10 C1 C2 114.0(7)
O9 C1 C2 118.5(8)
O10 C1 C5 100.7(7)
O9 C1 C5 110.4(7)
C2 C1 C5 109.5(7)
C1 C2 C3 106.8(8)
C1 C2 H2A 110.4
C3 C2 H2A 110.4
C1 C2 H2B 110.4
C3 C2 H2B 110.4
H2A C2 H2B 108.6
C2 C3 C4 99.6(7)
C2 C3 H3A 111.9
C4 C3 H3A 111.9
C2 C3 H3B 111.9
C4 C3 H3B 111.9
H3A C3 H3B 109.6
C5 C4 C3 108.2(8)
C5 C4 H4A 110.1
C3 C4 H4A 110.1
C5 C4 H4B 110.1
C3 C4 H4B 110.1
H4A C4 H4B 108.4
C6 C5 C4 112.3(7)
C6 C5 C28 117.1(9)
C4 C5 C28 112.0(9)
C6 C5 C1 99.1(7)
C4 C5 C1 98.2(7)
C28 C5 C1 116.0(8)
O27 C6 C5 128.0(8)
O27 C6 C7 127.2(8)
C5 C6 C7 104.6(7)
O10 C7 C6 101.4(7)
O10 C7 C8 101.9(7)
C6 C7 C8 108.8(7)
O10 C7 H7 114.4
C6 C7 H7 114.4
C8 C7 H7 114.4
O9 C8 C11 113.0(6)
O9 C8 C19 111.3(7)
C11 C8 C19 107.5(7)
O9 C8 C7 98.4(6)
C11 C8 C7 115.5(7)
C19 C8 C7 111.0(7)
C1 O9 C8 106.0(6)
C7 O10 C1 96.8(6)
C20 C11 C12 126.4(8)
C20 C11 C8 123.5(8)
C12 C11 C8 109.9(7)
C11 C12 C13 111.5(8)
C11 C12 H12A 109.3
C13 C12 H12A 109.3
C11 C12 H12B 109.3
C13 C12 H12B 109.3
H12A C12 H12B 108.0
C14 C13 C12 111.0(8)
C14 C13 H13A 109.4
C12 C13 H13A 109.4
C14 C13 H13B 109.4
C12 C13 H13B 109.4
H13A C13 H13B 108.0
C19 C14 C15 121.9(9)
C19 C14 C13 124.1(9)
C15 C14 C13 114.0(9)
C16 C15 C14 115.9(10)
C16 C15 H15 122.0
C14 C15 H15 122.0
C17 C16 C15 121.9(10)
C17 C16 H16 119.1
C15 C16 H16 119.1
C16 C17 C18 122.9(11)
C16 C17 H17 118.6
C18 C17 H17 118.6
C17 C18 C19 116.9(10)
C17 C18 H18 121.6
C19 C18 H18 121.6
C14 C19 C18 120.3(8)
C14 C19 C8 121.8(8)
C18 C19 C8 117.9(8)
C11 C20 C21 127.9(8)
C11 C20 H20 116.0
C21 C20 H20 116.0
C26 C21 C22 120.1(10)
C26 C21 C20 118.1(9)
C22 C21 C20 121.8(8)
C23 C22 C21 120.2(11)
C23 C22 H22 119.9
C21 C22 H22 119.9
C24 C23 C22 118.4(13)
C24 C23 H23 120.8
C22 C23 H23 120.8
C25 C24 C23 122.5(12)
C25 C24 H24 118.7
C23 C24 H24 118.7
C24 C25 C26 120.3(11)
C24 C25 H25 119.9
C26 C25 H25 119.9
C21 C26 C25 118.5(11)
C21 C26 H26 120.7
C25 C26 H26 120.7
C5 C28 H28A 109.5
C5 C28 H28B 109.5
H28A C28 H28B 109.5
C5 C28 H28C 109.5
H28A C28 H28C 109.5
H28B C28 H28C 109.5

loop_
_geom_bond_atom_site_label_1
_geom_bond_atom_site_label_2
_geom_bond_distance
C1 O10 1.440(11)
C1 O9 1.454(10)
C1 C2 1.458(14)
C1 C5 1.551(12)
C2 C3 1.602(14)
C2 H2A 0.9700
C2 H2B 0.9700
C3 C4 1.643(14)
C3 H3A 0.9700
C3 H3B 0.9700
C4 C5 1.502(13)
C4 H4A 0.9700
C4 H4B 0.9700
C5 C6 1.464(12)
C5 C28 1.525(13)
C6 O27 1.226(11)
C6 C7 1.523(13)
C7 O10 1.361(11)
C7 C8 1.579(12)
C7 H7 0.9800
C8 O9 1.456(10)
C8 C11 1.508(12)
C8 C19 1.521(13)
C11 C20 1.330(12)
C11 C12 1.471(13)
C12 C13 1.563(14)
C12 H12A 0.9700
C12 H12B 0.9700
C13 C14 1.520(13)
C13 H13A 0.9700
C13 H13B 0.9700
C14 C19 1.335(13)
C14 C15 1.436(13)
C15 C16 1.417(16)
C15 H15 0.9300
C16 C17 1.307(17)
C16 H16 0.9300
C17 C18 1.399(14)
C17 H17 0.9300
C18 C19 1.435(13)
C18 H18 0.9300
C20 C21 1.486(12)
C20 H20 0.9300
C21 C26 1.399(13)
C21 C22 1.365(15)
C22 C23 1.410(17)
C22 H22 0.9300
C23 C24 1.37(2)
C23 H23 0.9300
C24 C25 1.328(19)
C24 H24 0.9300
C25 C26 1.411(15)
C25 H25 0.9300
C26 H26 0.9300
C28 H28A 0.9600
C28 H28B 0.9600
C28 H28C 0.9600
